data_7720637
loop_
_publ_author_name
'Mikhailov, Artem A.'
'Gansm&#xfc;ller, Axel'
'Hasil, Asma'
'Pillet, S&#xe9;bastien'
'Kostin, Gennadiy'
'Chastanet, Guillaume'
'Woike, Theo'
'Schaniel, Dominik'

_publ_section_title
;
 NO photoswitches: a single photoinduced linkage isomer in diamagnetic
 {MNO}<sup>8</sup> complexes.
;
_journal_issue 12
_journal_name_full 'Dalton transactions (Cambridge, England : 2003)'
_journal_page_first 4821
_journal_page_last 4831
_journal_paper_doi 10.1039/d6dt00116e
_journal_volume 55
_journal_year 2026
_chemical_formula_moiety 'C18 H8 Co F12 N3 O3'
_chemical_formula_sum 'C18 H8 Co F12 N3 O3'
_chemical_formula_weight 601.20
_space_group_crystal_system triclinic
_space_group_IT_number 2
_space_group_name_Hall '-P 1'
_space_group_name_H-M_alt 'P -1'
_atom_sites_solution_hydrogens geom
_audit_creation_date 2025-05-06
_audit_creation_method
;
Olex2 1.3
(compiled 2020.11.12 svn.r5f609507 for OlexSys, GUI svn.r6408)
;
_audit_update_record
;
2025-05-06 deposited with the CCDC.	2026-02-17 downloaded from the CCDC.
;
_cell_angle_alpha 94.496(3)
_cell_angle_beta 90.168(3)
_cell_angle_gamma 93.578(3)
_cell_formula_units_Z 2
_cell_length_a 8.5175(3)
_cell_length_b 8.8128(4)
_cell_length_c 13.3093(5)
_cell_measurement_reflns_used 10378
_cell_measurement_temperature 5.0
_cell_measurement_theta_max 32.6760
_cell_measurement_theta_min 2.2700
_cell_volume 993.99(7)
_computing_cell_refinement 'CrysAlisPro 1.171.42.49 (Rigaku OD, 2022)'
_computing_data_collection 'CrysAlisPro 1.171.42.49 (Rigaku OD, 2022)'
_computing_data_reduction 'CrysAlisPro 1.171.42.49 (Rigaku OD, 2022)'
_computing_molecular_graphics 'Olex2 1.3 (Dolomanov et al., 2009)'
_computing_publication_material 'Olex2 1.3 (Dolomanov et al., 2009)'
_computing_structure_refinement 'SHELXL 2018/3 (Sheldrick, 2015)'
_computing_structure_solution 'SHELXT 2018/2 (Sheldrick, 2018)'
_diffrn_ambient_temperature 5.0
_diffrn_detector 'CCD plate'
_diffrn_detector_area_resol_mean 10.4508
_diffrn_detector_type Atlas
_diffrn_measured_fraction_theta_full 1.000
_diffrn_measured_fraction_theta_max 0.913
_diffrn_measurement_details
;
List of Runs (angles in degrees, time in seconds):

  # Type    Start    End  Width  t~exp~   \w     \q     \k     \f   Frames
#--------------------------------------------------------------------------
  1  \w    -43.00  56.00   1.00   15.00    --  -18.60  37.00  30.00   99
  2  \w    -10.00  93.00   1.00   15.00    --   19.85  67.00 -91.47  103
  3  \w     -8.00  93.00   1.00   15.00    --   19.85  57.00 -30.00  101
  4  \w     -4.00  94.00   1.00   15.00    --   19.85  37.00 120.00   98
  5  \w     -8.00  93.00   1.00   15.00    --   19.85  57.00-180.00  101
  6  \w    -11.00  94.00   1.00   15.00    --   19.85  70.00  82.69  105
  7  \w    -50.00  48.00   1.00   15.00    --  -18.60  70.00 166.97   98
;
_diffrn_measurement_device 'four-circle diffractometer'
_diffrn_measurement_device_type 'SuperNova, Dual, Cu at home/near, Atlas'
_diffrn_measurement_method '\w scans'
_diffrn_orient_matrix_type 'CrysAlisPro convention (1999,Acta A55,543-557)'
_diffrn_orient_matrix_UB_11 0.0480834000
_diffrn_orient_matrix_UB_12 -0.0461041000
_diffrn_orient_matrix_UB_13 0.0268422000
_diffrn_orient_matrix_UB_21 0.0450610000
_diffrn_orient_matrix_UB_22 -0.0149586000
_diffrn_orient_matrix_UB_23 -0.0439968000
_diffrn_orient_matrix_UB_31 0.0511854000
_diffrn_orient_matrix_UB_32 0.0647643000
_diffrn_orient_matrix_UB_33 0.0142028000
_diffrn_radiation_monochromator mirror
_diffrn_radiation_probe x-ray
_diffrn_radiation_type 'Mo K\a'
_diffrn_radiation_wavelength 0.71073
_diffrn_reflns_av_R_equivalents 0.0651
_diffrn_reflns_av_unetI/netI 0.0708
_diffrn_reflns_Laue_measured_fraction_full 1.000
_diffrn_reflns_Laue_measured_fraction_max 0.913
_diffrn_reflns_limit_h_max 12
_diffrn_reflns_limit_h_min -12
_diffrn_reflns_limit_k_max 13
_diffrn_reflns_limit_k_min -13
_diffrn_reflns_limit_l_max 18
_diffrn_reflns_limit_l_min -19
_diffrn_reflns_number 21438
_diffrn_reflns_point_group_measured_fraction_full 1.000
_diffrn_reflns_point_group_measured_fraction_max 0.913
_diffrn_reflns_theta_full 25.242
_diffrn_reflns_theta_max 32.865
_diffrn_reflns_theta_min 2.323
_diffrn_source 'micro-focus sealed X-ray tube'
_diffrn_source_type 'SuperNova (Mo) X-ray Source'
_exptl_absorpt_coefficient_mu 1.005
_exptl_absorpt_correction_T_max 1.000
_exptl_absorpt_correction_T_min 0.552
_exptl_absorpt_correction_type gaussian
_exptl_absorpt_process_details
;
CrysAlisPro 1.171.42.49 (Rigaku Oxford Diffraction, 2022)
Numerical absorption correction based on gaussian integration over
a multifaceted crystal model
Empirical absorption correction using spherical harmonics,
implemented in SCALE3 ABSPACK scaling algorithm.
;
_exptl_crystal_colour dark
_exptl_crystal_density_diffrn 2.009
_exptl_crystal_description block
_exptl_crystal_F_000 592
_exptl_crystal_size_max 0.35
_exptl_crystal_size_mid 0.23
_exptl_crystal_size_min 0.16
_refine_diff_density_max 1.137
_refine_diff_density_min -1.498
_refine_diff_density_rms 0.137
_refine_ls_extinction_method none
_refine_ls_goodness_of_fit_ref 1.147
_refine_ls_hydrogen_treatment constr
_refine_ls_matrix_type full
_refine_ls_number_parameters 341
_refine_ls_number_reflns 6759
_refine_ls_number_restraints 15
_refine_ls_restrained_S_all 1.148
_refine_ls_R_factor_all 0.0795
_refine_ls_R_factor_gt 0.0666
_refine_ls_shift/su_max 0.000
_refine_ls_shift/su_mean 0.000
_refine_ls_structure_factor_coef Fsqd
_refine_ls_weighting_details 'w=1/[\s^2^(Fo^2^)+(0.0185P)^2^+3.5510P] where P=(Fo^2^+2Fc^2^)/3'
_refine_ls_weighting_scheme calc
_refine_ls_wR_factor_gt 0.1279
_refine_ls_wR_factor_ref 0.1356
_reflns_Friedel_coverage 0.000
_reflns_number_gt 5698
_reflns_number_total 6759
_reflns_threshold_expression 'I > 2\s(I)'
_cod_data_source_file d6dt00116e2.cif
_cod_data_source_block exp_1775
_cod_depositor_comments 'Adding full bibliography for 7720636--7720637.cif.'
_cod_original_cell_volume 993.98(7)
_cod_database_code 7720637
_shelx_shelxl_version_number 2018/3
_chemical_oxdiff_formula C18H8CoF12N3O3
_shelx_space_group_comment
;
The symmetry employed for this shelxl refinement is uniquely defined
by the following loop, which should always be used as a source of
symmetry information in preference to the above space-group names.
They are only intended as comments.
;
_shelx_estimated_absorpt_t_max 0.856
_shelx_estimated_absorpt_t_min 0.720
_reflns_odcompleteness_completeness 99.97
_reflns_odcompleteness_iscentric 1
_reflns_odcompleteness_theta 30.44
_olex2_refinement_description
;
1. Restrained distances
 Co1-N1
 1.83 with sigma of 0.002
 O1-N1
 1.161 with sigma of 0.002
 Co1-O1
 2.636 with sigma of 0.004
2. Uiso/Uaniso restraints and constraints
Uanis(N1) \\sim Ueq, Uanis(O1) \\sim Ueq: with sigma of 0.001 and sigma for
terminal atoms of 0.0005
Uanis(N1) = Uanis(O1A)
Uanis(O1) = Uanis(N1A)
3. Others
 Sof(N1A)=Sof(O1A)=1-FVAR(1)
 Sof(O1)=Sof(N1)=FVAR(1)
4.a Aromatic/amide H refined with riding coordinates:
 C14(H14), C16(H16), C11(H11), C12(H12), C15(H15), C8(H8), C7(H7), C9(H9)
;
_olex2_submission_special_instructions 'No special instructions were received'
_oxdiff_exptl_absorpt_empirical_details
;
Empirical correction (ABSPACK) includes:
- Absorption correction using spherical harmonics
- Frame scaling
;
_oxdiff_exptl_absorpt_empirical_full_max 1.495
_oxdiff_exptl_absorpt_empirical_full_min 0.737

loop_
_space_group_symop_operation_xyz
'x, y, z'
'-x, -y, -z'

loop_
_atom_site_label
_atom_site_type_symbol
_atom_site_fract_x
_atom_site_fract_y
_atom_site_fract_z
_atom_site_U_iso_or_equiv
_atom_site_adp_type
_atom_site_occupancy
_atom_site_site_symmetry_order
_atom_site_calc_flag
_atom_site_refinement_flags_posn
_atom_site_refinement_flags_adp
_atom_site_refinement_flags_occupancy
_atom_site_disorder_assembly
_atom_site_disorder_group
Co1 Co 0.28453(5) 0.57891(5) 0.25035(3) 0.01014(10) Uani 1 1 d D . . . .
F8 F 0.1617(2) 1.06401(19) 0.09318(13) 0.0104(3) Uani 1 1 d . . . . .
F6 F 0.0598(2) 1.09632(19) 0.28045(13) 0.0106(3) Uani 1 1 d . . . . .
F12 F 0.4355(2) 0.8697(2) 0.30769(13) 0.0103(3) Uani 1 1 d . . . . .
F1 F -0.0405(2) 0.6642(2) 0.12354(13) 0.0102(3) Uani 1 1 d . . . . .
F3 F -0.1136(2) 0.8959(2) 0.14797(13) 0.0104(3) Uani 1 1 d . . . . .
F10 F 0.3831(2) 1.07953(19) 0.24199(14) 0.0112(3) Uani 1 1 d . . . . .
F11 F 0.5267(2) 0.9168(2) 0.16315(13) 0.0117(3) Uani 1 1 d . . . . .
F9 F 0.3459(2) 0.9449(2) 0.01735(13) 0.0101(3) Uani 1 1 d . . . . .
F4 F -0.0502(2) 0.9413(2) 0.38072(13) 0.0106(3) Uani 1 1 d . . . . .
F2 F -0.1652(2) 0.7323(2) 0.25719(13) 0.0111(3) Uani 1 1 d . . . . .
F5 F 0.1985(2) 0.9960(2) 0.39053(13) 0.0105(3) Uani 1 1 d . . . . .
F7 F 0.1099(2) 0.84412(19) 0.01219(13) 0.0092(3) Uani 1 1 d . . . . .
O2 O 0.1374(2) 0.7085(2) 0.30672(15) 0.0076(4) Uani 1 1 d . . . . .
O3 O 0.2896(2) 0.6983(2) 0.13978(15) 0.0082(4) Uani 1 1 d . . . . .
O1 O 0.1780(19) 0.4011(16) 0.0927(8) 0.0107(6) Uani 0.24(2) 1 d D U P A 1
N2 N 0.2953(3) 0.4694(3) 0.37097(19) 0.0090(5) Uani 1 1 d . . . . .
N3 N 0.4775(3) 0.4820(3) 0.21613(18) 0.0074(4) Uani 1 1 d . . . . .
N1 N 0.169(2) 0.424(2) 0.1795(8) 0.0110(7) Uani 0.24(2) 1 d D U P A 1
C13 C 0.6584(3) 0.3083(3) 0.2806(2) 0.0090(5) Uani 1 1 d . . . . .
C14 C 0.7460(4) 0.3155(3) 0.1908(2) 0.0106(5) Uani 1 1 d . . . . .
H14 H 0.837329 0.259541 0.181181 0.013 Uiso 1 1 calc R U . . .
C17 C 0.5247(3) 0.3923(3) 0.2884(2) 0.0077(5) Uani 1 1 d . . . . .
C16 C 0.5642(4) 0.4896(3) 0.1332(2) 0.0095(5) Uani 1 1 d . . . . .
H16 H 0.535045 0.554356 0.083393 0.011 Uiso 1 1 calc R U . . .
C11 C 0.5997(4) 0.2136(3) 0.4454(2) 0.0101(5) Uani 1 1 d . . . . .
H11 H 0.627583 0.154998 0.498919 0.012 Uiso 1 1 calc R U . . .
C12 C 0.6945(4) 0.2190(3) 0.3630(2) 0.0115(5) Uani 1 1 d . . . . .
H12 H 0.786136 0.162679 0.359955 0.014 Uiso 1 1 calc R U . . .
C10 C 0.4577(3) 0.2953(3) 0.4527(2) 0.0084(5) Uani 1 1 d . . . . .
C15 C 0.6975(4) 0.4046(3) 0.1173(2) 0.0106(5) Uani 1 1 d . . . . .
H15 H 0.753970 0.408475 0.056040 0.013 Uiso 1 1 calc R U . . .
C5 C 0.2149(3) 0.9257(3) 0.0720(2) 0.0071(5) Uani 1 1 d . . . . .
C18 C 0.4238(3) 0.3849(3) 0.3732(2) 0.0080(5) Uani 1 1 d . . . . .
C6 C 0.3992(3) 0.9298(3) 0.2206(2) 0.0085(5) Uani 1 1 d . . . . .
C8 C 0.2192(4) 0.3789(3) 0.5295(2) 0.0111(5) Uani 1 1 d . . . . .
H8 H 0.144733 0.377477 0.582472 0.013 Uiso 1 1 calc R U . . .
C3 C 0.0797(3) 0.9668(3) 0.3247(2) 0.0083(5) Uani 1 1 d . . . . .
C1 C 0.1060(3) 0.8263(3) 0.2491(2) 0.0067(5) Uani 1 1 d . . . . .
C7 C 0.1968(4) 0.4675(3) 0.4481(2) 0.0116(5) Uani 1 1 d . . . . .
H7 H 0.108322 0.527984 0.448132 0.014 Uiso 1 1 calc R U . . .
C2 C -0.0536(3) 0.7804(3) 0.1929(2) 0.0077(5) Uani 1 1 d . . . . .
C9 C 0.3501(3) 0.2935(3) 0.5326(2) 0.0096(5) Uani 1 1 d . . . . .
H9 H 0.366894 0.234429 0.587985 0.012 Uiso 1 1 calc R U . . .
C4 C 0.2499(3) 0.8439(3) 0.1693(2) 0.0072(5) Uani 1 1 d . . . . .
N1A N 0.1573(8) 0.3857(8) 0.0899(4) 0.0107(6) Uani 0.76(2) 1 d . . P A 2
O1A O 0.1491(7) 0.4153(7) 0.1763(3) 0.0110(7) Uani 0.76(2) 1 d . . P A 2

loop_
_atom_site_aniso_label
_atom_site_aniso_U_11
_atom_site_aniso_U_22
_atom_site_aniso_U_33
_atom_site_aniso_U_23
_atom_site_aniso_U_13
_atom_site_aniso_U_12
Co1 0.01138(19) 0.00950(18) 0.01070(19) 0.00426(14) 0.00354(14) 0.00537(13)
F8 0.0130(9) 0.0070(8) 0.0114(8) 0.0000(6) -0.0012(7) 0.0025(6)
F6 0.0119(8) 0.0077(8) 0.0124(8) 0.0021(6) -0.0013(7) 0.0021(6)
F12 0.0104(8) 0.0134(8) 0.0073(8) 0.0021(6) -0.0028(6) 0.0005(6)
F1 0.0107(8) 0.0098(8) 0.0093(8) -0.0021(6) -0.0009(6) -0.0015(6)
F3 0.0100(8) 0.0108(8) 0.0109(8) 0.0023(6) -0.0029(6) 0.0021(6)
F10 0.0138(9) 0.0059(8) 0.0133(8) -0.0011(6) -0.0025(7) -0.0018(6)
F11 0.0063(8) 0.0180(9) 0.0110(8) 0.0034(7) 0.0005(6) -0.0001(6)
F9 0.0072(8) 0.0126(8) 0.0105(8) 0.0023(6) 0.0010(6) -0.0004(6)
F4 0.0095(8) 0.0115(8) 0.0109(8) -0.0003(6) 0.0032(6) 0.0015(6)
F2 0.0087(8) 0.0147(9) 0.0100(8) 0.0026(7) 0.0013(6) -0.0010(6)
F5 0.0122(8) 0.0103(8) 0.0085(8) -0.0024(6) -0.0039(6) 0.0004(6)
F7 0.0095(8) 0.0094(8) 0.0083(8) -0.0009(6) -0.0030(6) -0.0009(6)
O2 0.0081(9) 0.0072(9) 0.0078(9) 0.0019(7) -0.0006(7) 0.0019(7)
O3 0.0111(10) 0.0063(9) 0.0075(9) 0.0000(7) 0.0002(7) 0.0030(7)
O1 0.0108(8) 0.0106(7) 0.0104(7) 0.0002(5) -0.0008(5) -0.0002(5)
N2 0.0101(11) 0.0082(11) 0.0090(11) 0.0007(9) 0.0021(9) 0.0021(8)
N3 0.0090(11) 0.0059(10) 0.0072(10) 0.0001(8) -0.0005(8) 0.0006(8)
N1 0.0102(12) 0.0094(9) 0.0129(9) -0.0004(7) -0.0031(7) -0.0017(7)
C13 0.0081(12) 0.0102(12) 0.0085(12) 0.0000(10) -0.0022(10) 0.0004(9)
C14 0.0093(13) 0.0115(13) 0.0109(13) -0.0009(10) -0.0001(10) 0.0020(10)
C17 0.0090(12) 0.0064(11) 0.0075(12) -0.0008(9) -0.0011(10) 0.0003(9)
C16 0.0117(13) 0.0081(12) 0.0084(12) -0.0004(10) 0.0004(10) -0.0005(9)
C11 0.0105(13) 0.0112(13) 0.0088(12) -0.0001(10) -0.0032(10) 0.0028(10)
C12 0.0107(13) 0.0131(13) 0.0113(13) 0.0017(11) -0.0010(10) 0.0048(10)
C10 0.0096(12) 0.0074(12) 0.0083(12) 0.0002(9) -0.0018(10) 0.0013(9)
C15 0.0122(13) 0.0095(12) 0.0096(13) -0.0017(10) 0.0020(10) 0.0002(10)
C5 0.0056(12) 0.0068(11) 0.0090(12) 0.0003(9) -0.0002(9) 0.0009(9)
C18 0.0066(12) 0.0081(12) 0.0087(12) -0.0018(9) -0.0029(9) -0.0004(9)
C6 0.0092(12) 0.0085(12) 0.0079(12) 0.0012(9) -0.0006(10) -0.0001(9)
C8 0.0101(13) 0.0133(13) 0.0104(13) 0.0030(10) 0.0015(10) 0.0015(10)
C3 0.0084(12) 0.0081(12) 0.0087(12) 0.0012(10) 0.0009(10) 0.0017(9)
C1 0.0069(12) 0.0081(12) 0.0052(11) -0.0003(9) -0.0012(9) 0.0012(9)
C7 0.0098(13) 0.0132(13) 0.0122(13) 0.0016(11) 0.0018(11) 0.0034(10)
C2 0.0071(12) 0.0090(12) 0.0069(12) 0.0010(9) 0.0006(9) 0.0009(9)
C9 0.0100(13) 0.0094(12) 0.0097(12) 0.0021(10) -0.0019(10) 0.0007(10)
C4 0.0063(12) 0.0067(11) 0.0084(12) 0.0001(9) 0.0000(9) 0.0003(9)
N1A 0.0108(8) 0.0106(7) 0.0104(7) 0.0002(5) -0.0008(5) -0.0002(5)
O1A 0.0102(12) 0.0094(9) 0.0129(9) -0.0004(7) -0.0031(7) -0.0017(7)

loop_
_atom_type_symbol
_atom_type_description
_atom_type_scat_dispersion_real
_atom_type_scat_dispersion_imag
_atom_type_scat_source
C C 0.0033 0.0016 'International Tables Vol C Tables 4.2.6.8 and 6.1.1.4'
H H 0.0000 0.0000 'International Tables Vol C Tables 4.2.6.8 and 6.1.1.4'
Co Co 0.3494 0.9721 'International Tables Vol C Tables 4.2.6.8 and 6.1.1.4'
F F 0.0171 0.0103 'International Tables Vol C Tables 4.2.6.8 and 6.1.1.4'
N N 0.0061 0.0033 'International Tables Vol C Tables 4.2.6.8 and 6.1.1.4'
O O 0.0106 0.0060 'International Tables Vol C Tables 4.2.6.8 and 6.1.1.4'

loop_
_exptl_crystal_face_index_h
_exptl_crystal_face_index_k
_exptl_crystal_face_index_l
_exptl_crystal_face_perp_dist
0 0 -19 0.0510
0 1 19 0.0948
11 2 4 0.0352
-12 3 -3 0.1294
2 -12 -1 0.1134
-2 12 1 0.1301

loop_
_geom_angle_atom_site_label_1
_geom_angle_atom_site_label_2
_geom_angle_atom_site_label_3
_geom_angle
_geom_angle_site_symmetry_1
_geom_angle_site_symmetry_3
_geom_angle_publ_flag
O2 Co1 O3 86.94(9) . . ?
O2 Co1 N2 92.76(9) . . ?
O2 Co1 N3 163.74(10) . . ?
O2 Co1 O1A 102.4(2) . . ?
O3 Co1 N2 174.32(11) . . ?
O3 Co1 N3 95.01(9) . . ?
O3 Co1 O1A 91.96(16) . . ?
N2 Co1 O1A 93.64(17) . . ?
N3 Co1 N2 83.71(10) . . ?
N3 Co1 O1A 93.6(2) . . ?
N1 Co1 O2 105.4(8) . . ?
N1 Co1 O3 91.8(5) . . ?
N1 Co1 N2 93.7(5) . . ?
N1 Co1 N3 90.7(8) . . ?
C1 O2 Co1 114.14(16) . . ?
C4 O3 Co1 110.18(16) . . ?
C18 N2 Co1 112.85(19) . . ?
C7 N2 Co1 128.9(2) . . ?
C7 N2 C18 118.2(3) . . ?
C17 N3 Co1 112.92(18) . . ?
C16 N3 Co1 129.0(2) . . ?
C16 N3 C17 118.1(2) . . ?
O1 N1 Co1 122.4(4) . . ?
C14 C13 C12 125.2(3) . . ?
C17 C13 C14 116.9(3) . . ?
C17 C13 C12 117.9(3) . . ?
C13 C14 H14 120.4 . . ?
C15 C14 C13 119.3(3) . . ?
C15 C14 H14 120.4 . . ?
N3 C17 C13 123.9(3) . . ?
N3 C17 C18 115.2(2) . . ?
C13 C17 C18 120.9(3) . . ?
N3 C16 H16 119.0 . . ?
N3 C16 C15 121.9(3) . . ?
C15 C16 H16 119.0 . . ?
C12 C11 H11 119.4 . . ?
C12 C11 C10 121.3(3) . . ?
C10 C11 H11 119.4 . . ?
C13 C12 H12 119.3 . . ?
C11 C12 C13 121.4(3) . . ?
C11 C12 H12 119.3 . . ?
C18 C10 C11 117.4(3) . . ?
C9 C10 C11 125.6(3) . . ?
C9 C10 C18 117.0(3) . . ?
C14 C15 C16 119.9(3) . . ?
C14 C15 H15 120.0 . . ?
C16 C15 H15 120.0 . . ?
F8 C5 F9 106.8(2) . . ?
F8 C5 C4 112.4(2) . . ?
F9 C5 C4 110.8(2) . . ?
F7 C5 F8 108.2(2) . . ?
F7 C5 F9 106.6(2) . . ?
F7 C5 C4 111.8(2) . . ?
N2 C18 C17 115.4(3) . . ?
N2 C18 C10 123.6(3) . . ?
C10 C18 C17 121.0(3) . . ?
F12 C6 C4 111.1(2) . . ?
F10 C6 F12 107.6(2) . . ?
F10 C6 C4 113.3(2) . . ?
F11 C6 F12 105.3(2) . . ?
F11 C6 F10 107.1(2) . . ?
F11 C6 C4 112.0(2) . . ?
C7 C8 H8 120.0 . . ?
C9 C8 H8 120.0 . . ?
C9 C8 C7 120.0(3) . . ?
F6 C3 F4 106.3(2) . . ?
F6 C3 C1 114.0(2) . . ?
F4 C3 C1 110.8(2) . . ?
F5 C3 F6 107.1(2) . . ?
F5 C3 F4 105.8(2) . . ?
F5 C3 C1 112.3(2) . . ?
O2 C1 C3 106.2(2) . . ?
O2 C1 C2 107.0(2) . . ?
O2 C1 C4 107.3(2) . . ?
C3 C1 C2 107.7(2) . . ?
C3 C1 C4 117.0(2) . . ?
C2 C1 C4 111.1(2) . . ?
N2 C7 C8 122.1(3) . . ?
N2 C7 H7 118.9 . . ?
C8 C7 H7 118.9 . . ?
F1 C2 F3 108.2(2) . . ?
F1 C2 F2 105.6(2) . . ?
F1 C2 C1 111.8(2) . . ?
F3 C2 F2 105.9(2) . . ?
F3 C2 C1 113.5(2) . . ?
F2 C2 C1 111.3(2) . . ?
C10 C9 H9 120.5 . . ?
C8 C9 C10 119.1(3) . . ?
C8 C9 H9 120.5 . . ?
O3 C4 C5 107.9(2) . . ?
O3 C4 C6 107.0(2) . . ?
O3 C4 C1 106.3(2) . . ?
C5 C4 C1 116.7(2) . . ?
C6 C4 C5 107.0(2) . . ?
C6 C4 C1 111.5(2) . . ?
N1A O1A Co1 123.1(3) . . ?

loop_
_geom_bond_atom_site_label_1
_geom_bond_atom_site_label_2
_geom_bond_distance
_geom_bond_site_symmetry_2
_geom_bond_publ_flag
Co1 O2 1.867(2) . ?
Co1 O3 1.874(2) . ?
Co1 N2 1.941(2) . ?
Co1 N3 1.938(2) . ?
Co1 N1 1.831(2) . ?
Co1 O1A 1.986(5) . ?
F8 C5 1.337(3) . ?
F6 C3 1.344(3) . ?
F12 C6 1.354(3) . ?
F1 C2 1.335(3) . ?
F3 C2 1.347(3) . ?
F10 C6 1.344(3) . ?
F11 C6 1.336(3) . ?
F9 C5 1.343(3) . ?
F4 C3 1.353(3) . ?
F2 C2 1.351(3) . ?
F5 C3 1.335(3) . ?
F7 C5 1.333(3) . ?
O2 C1 1.377(3) . ?
O3 C4 1.375(3) . ?
O1 N1 1.161(2) . ?
N2 C18 1.364(4) . ?
N2 C7 1.328(4) . ?
N3 C17 1.367(4) . ?
N3 C16 1.333(4) . ?
C13 C14 1.415(4) . ?
C13 C17 1.396(4) . ?
C13 C12 1.443(4) . ?
C14 H14 0.9500 . ?
C14 C15 1.379(4) . ?
C17 C18 1.423(4) . ?
C16 H16 0.9500 . ?
C16 C15 1.406(4) . ?
C11 H11 0.9500 . ?
C11 C12 1.365(4) . ?
C11 C10 1.446(4) . ?
C12 H12 0.9500 . ?
C10 C18 1.408(4) . ?
C10 C9 1.407(4) . ?
C15 H15 0.9500 . ?
C5 C4 1.568(4) . ?
C6 C4 1.566(4) . ?
C8 H8 0.9500 . ?
C8 C7 1.404(4) . ?
C8 C9 1.385(4) . ?
C3 C1 1.561(4) . ?
C1 C2 1.565(4) . ?
C1 C4 1.632(4) . ?
C7 H7 0.9500 . ?
C9 H9 0.9500 . ?
N1A O1A 1.163(5) . ?

loop_
_geom_torsion_atom_site_label_1
_geom_torsion_atom_site_label_2
_geom_torsion_atom_site_label_3
_geom_torsion_atom_site_label_4
_geom_torsion
_geom_torsion_site_symmetry_1
_geom_torsion_site_symmetry_2
_geom_torsion_site_symmetry_3
_geom_torsion_site_symmetry_4
_geom_torsion_publ_flag
Co1 O2 C1 C3 -144.14(18) . . . . ?
Co1 O2 C1 C2 101.0(2) . . . . ?
Co1 O2 C1 C4 -18.3(3) . . . . ?
Co1 O3 C4 C5 -166.10(17) . . . . ?
Co1 O3 C4 C6 79.1(2) . . . . ?
Co1 O3 C4 C1 -40.2(2) . . . . ?
Co1 N2 C18 C17 0.0(3) . . . . ?
Co1 N2 C18 C10 -179.9(2) . . . . ?
Co1 N2 C7 C8 178.5(2) . . . . ?
Co1 N3 C17 C13 178.8(2) . . . . ?
Co1 N3 C17 C18 0.9(3) . . . . ?
Co1 N3 C16 C15 -176.2(2) . . . . ?
F8 C5 C4 O3 174.5(2) . . . . ?
F8 C5 C4 C6 -70.6(3) . . . . ?
F8 C5 C4 C1 55.0(3) . . . . ?
F6 C3 C1 O2 174.9(2) . . . . ?
F6 C3 C1 C2 -70.7(3) . . . . ?
F6 C3 C1 C4 55.2(3) . . . . ?
F12 C6 C4 O3 -66.6(3) . . . . ?
F12 C6 C4 C5 178.0(2) . . . . ?
F12 C6 C4 C1 49.3(3) . . . . ?
F10 C6 C4 O3 172.1(2) . . . . ?
F10 C6 C4 C5 56.7(3) . . . . ?
F10 C6 C4 C1 -72.0(3) . . . . ?
F11 C6 C4 O3 50.9(3) . . . . ?
F11 C6 C4 C5 -64.6(3) . . . . ?
F11 C6 C4 C1 166.8(2) . . . . ?
F9 C5 C4 O3 -66.0(3) . . . . ?
F9 C5 C4 C6 48.8(3) . . . . ?
F9 C5 C4 C1 174.5(2) . . . . ?
F4 C3 C1 O2 -65.2(3) . . . . ?
F4 C3 C1 C2 49.2(3) . . . . ?
F4 C3 C1 C4 175.1(2) . . . . ?
F5 C3 C1 O2 52.9(3) . . . . ?
F5 C3 C1 C2 167.3(2) . . . . ?
F5 C3 C1 C4 -66.8(3) . . . . ?
F7 C5 C4 O3 52.7(3) . . . . ?
F7 C5 C4 C6 167.5(2) . . . . ?
F7 C5 C4 C1 -66.8(3) . . . . ?
O2 Co1 O3 C4 26.56(18) . . . . ?
O2 Co1 N1 O1 117(2) . . . . ?
O2 C1 C2 F1 -68.6(3) . . . . ?
O2 C1 C2 F3 168.7(2) . . . . ?
O2 C1 C2 F2 49.3(3) . . . . ?
O2 C1 C4 O3 38.1(3) . . . . ?
O2 C1 C4 C5 158.4(2) . . . . ?
O2 C1 C4 C6 -78.3(3) . . . . ?
O3 Co1 O2 C1 -2.22(19) . . . . ?
O3 Co1 N1 O1 29(2) . . . . ?
N2 Co1 O2 C1 172.1(2) . . . . ?
N2 Co1 N1 O1 -149(2) . . . . ?
N3 Co1 O2 C1 95.2(4) . . . . ?
N3 Co1 O3 C4 -137.25(19) . . . . ?
N3 Co1 N1 O1 -66(2) . . . . ?
N3 C17 C18 N2 -0.6(4) . . . . ?
N3 C17 C18 C10 179.3(3) . . . . ?
N3 C16 C15 C14 -3.1(5) . . . . ?
N1 Co1 O2 C1 -93.3(6) . . . . ?
N1 Co1 O3 C4 131.9(8) . . . . ?
C13 C14 C15 C16 1.4(5) . . . . ?
C13 C17 C18 N2 -178.6(3) . . . . ?
C13 C17 C18 C10 1.3(4) . . . . ?
C14 C13 C17 N3 -1.6(4) . . . . ?
C14 C13 C17 C18 176.2(3) . . . . ?
C14 C13 C12 C11 -177.2(3) . . . . ?
C17 N3 C16 C15 2.2(4) . . . . ?
C17 C13 C14 C15 0.8(4) . . . . ?
C17 C13 C12 C11 1.3(5) . . . . ?
C16 N3 C17 C13 0.1(4) . . . . ?
C16 N3 C17 C18 -177.8(3) . . . . ?
C11 C10 C18 N2 -179.1(3) . . . . ?
C11 C10 C18 C17 1.0(4) . . . . ?
C11 C10 C9 C8 179.5(3) . . . . ?
C12 C13 C14 C15 179.3(3) . . . . ?
C12 C13 C17 N3 179.7(3) . . . . ?
C12 C13 C17 C18 -2.5(4) . . . . ?
C12 C11 C10 C18 -2.2(4) . . . . ?
C12 C11 C10 C9 178.0(3) . . . . ?
C10 C11 C12 C13 1.0(5) . . . . ?
C18 N2 C7 C8 -1.6(5) . . . . ?
C18 C10 C9 C8 -0.4(4) . . . . ?
C3 C1 C2 F1 177.6(2) . . . . ?
C3 C1 C2 F3 54.8(3) . . . . ?
C3 C1 C2 F2 -64.6(3) . . . . ?
C3 C1 C4 O3 157.2(2) . . . . ?
C3 C1 C4 C5 -82.4(3) . . . . ?
C3 C1 C4 C6 40.9(3) . . . . ?
C7 N2 C18 C17 -179.9(3) . . . . ?
C7 N2 C18 C10 0.2(4) . . . . ?
C7 C8 C9 C10 -1.0(5) . . . . ?
C2 C1 C4 O3 -78.6(3) . . . . ?
C2 C1 C4 C5 41.8(3) . . . . ?
C2 C1 C4 C6 165.1(2) . . . . ?
C9 C10 C18 N2 0.8(4) . . . . ?
C9 C10 C18 C17 -179.1(3) . . . . ?
C9 C8 C7 N2 2.0(5) . . . . ?
C4 C1 C2 F1 48.2(3) . . . . ?
C4 C1 C2 F3 -74.6(3) . . . . ?
C4 C1 C2 F2 166.0(2) . . . . ?
O1A Co1 O2 C1 -93.6(2) . . . . ?
O1A Co1 O3 C4 128.9(2) . . . . ?

loop_
_exptl_oxdiff_crystal_face_indexfrac_h
_exptl_oxdiff_crystal_face_indexfrac_k
_exptl_oxdiff_crystal_face_indexfrac_l
_exptl_oxdiff_crystal_face_x
_exptl_oxdiff_crystal_face_y
_exptl_oxdiff_crystal_face_z
-0.0203 0.0054 -19.0065 -0.5114 0.8352 -0.2706
0.0204 0.9938 19.0073 0.4654 -0.8502 0.3354
11.0085 1.9956 3.9958 0.5446 0.2904 0.7495
-12.0073 3.0005 -2.9910 -0.7960 -0.4543 -0.4628
1.9984 -11.9910 -1.0106 0.6218 0.3139 -0.6886
-1.9984 11.9910 1.0106 -0.6218 -0.3139 0.6886
